data_4506824
loop_
_publ_author_name
'Deng, Dongsheng'
'Liu, Leilei'
'Ji, Bao-Ming'
'Yin, Guojie'
'Du, Chenxia'

_publ_section_title
;
 Temperature, Cooling Rate, and Additive-Controlled Supramolecular
 Isomerism in Four Pb(II) Coordination Polymers with an in Situ Ligand
 Transformation Reaction
;
_journal_issue 11
_journal_name_full 'Crystal Growth &amp; Design'
_journal_page_first 5338
_journal_paper_doi 10.1021/cg300900m
_journal_volume 12
_journal_year 2012
_chemical_formula_sum 'C45 H36 N6 O12 Pb3'
_chemical_formula_weight 1474.37
_chemical_name_systematic
;

 ?

;
_space_group_IT_number 12
_symmetry_cell_setting monoclinic
_symmetry_space_group_name_Hall '-C 2y'
_symmetry_space_group_name_H-M 'C 1 2/m 1'
_atom_sites_solution_hydrogens geom
_atom_sites_solution_primary direct
_atom_sites_solution_secondary difmap
_audit_creation_method SHELXL-97
_cell_angle_alpha 90.00
_cell_angle_beta 101.912(7)
_cell_angle_gamma 90.00
_cell_formula_units_Z 4
_cell_length_a 22.976(13)
_cell_length_b 19.587(11)
_cell_length_c 10.776(6)
_cell_measurement_reflns_used 4558
_cell_measurement_temperature 296(2)
_cell_measurement_theta_max 22.22
_cell_measurement_theta_min 2.36
_cell_volume 4745(5)
_computing_cell_refinement 'Bruker SMART'
_computing_data_collection 'Bruker SMART'
_computing_data_reduction 'Bruker SAINT'
_computing_molecular_graphics 'Bruker SHELXTL'
_computing_publication_material 'Bruker SHELXTL'
_computing_structure_refinement 'SHELXL-97 (Sheldrick, 1997)'
_computing_structure_solution 'SHELXS-97 (Sheldrick, 1990)'
_diffrn_ambient_temperature 296(2)
_diffrn_measured_fraction_theta_full 0.997
_diffrn_measured_fraction_theta_max 0.997
_diffrn_measurement_device_type 'CCD area detector'
_diffrn_measurement_method 'phi and omega scans'
_diffrn_radiation_monochromator graphite
_diffrn_radiation_source 'fine-focus sealed tube'
_diffrn_radiation_type MoK\a
_diffrn_radiation_wavelength 0.71073
_diffrn_reflns_av_R_equivalents 0.0549
_diffrn_reflns_av_sigmaI/netI 0.0540
_diffrn_reflns_limit_h_max 27
_diffrn_reflns_limit_h_min -27
_diffrn_reflns_limit_k_max 23
_diffrn_reflns_limit_k_min -23
_diffrn_reflns_limit_l_max 13
_diffrn_reflns_limit_l_min -13
_diffrn_reflns_number 18162
_diffrn_reflns_theta_full 25.50
_diffrn_reflns_theta_max 25.50
_diffrn_reflns_theta_min 2.36
_diffrn_standards_number 0
_exptl_absorpt_coefficient_mu 10.685
_exptl_absorpt_correction_T_max 0.4819
_exptl_absorpt_correction_T_min 0.1364
_exptl_absorpt_correction_type multi-scan
_exptl_absorpt_process_details sadabs
_exptl_crystal_colour colourless
_exptl_crystal_density_diffrn 2.064
_exptl_crystal_density_method 'not measured'
_exptl_crystal_description block
_exptl_crystal_F_000 2760
_exptl_crystal_size_max 0.31
_exptl_crystal_size_mid 0.24
_exptl_crystal_size_min 0.08
_platon_squeeze_details
;
;
_refine_diff_density_max 3.195
_refine_diff_density_min -1.723
_refine_diff_density_rms 0.214
_refine_ls_extinction_method none
_refine_ls_goodness_of_fit_ref 1.074
_refine_ls_hydrogen_treatment constr
_refine_ls_matrix_type full
_refine_ls_number_parameters 333
_refine_ls_number_reflns 4544
_refine_ls_number_restraints 72
_refine_ls_restrained_S_all 1.080
_refine_ls_R_factor_all 0.0657
_refine_ls_R_factor_gt 0.0482
_refine_ls_shift/su_max 0.002
_refine_ls_shift/su_mean 0.000
_refine_ls_structure_factor_coef Fsqd
_refine_ls_weighting_details 'calc w=1/[\s^2^(Fo^2^)+(0.0729P)^2^+3.9854P] where P=(Fo^2^+2Fc^2^)/3'
_refine_ls_weighting_scheme calc
_refine_ls_wR_factor_gt 0.1243
_refine_ls_wR_factor_ref 0.1327
_reflns_number_gt 3405
_reflns_number_total 4544
_reflns_threshold_expression >2sigma(I)
_cod_data_source_file cg300900m_si_002.cif
_cod_data_source_block c
_cod_depositor_comments
;
The following automatic conversions were performed:

'_symmetry_cell_setting' value 'Monoclinic' changed to 'monoclinic'
according to /home/saulius/struct/CIF-dictionaries/cif_core.dic
dictionary named 'cif_core.dic' version 2.4.2 from 2011-04-26.

Automatic conversion script
Id: cif_fix_values 1891 2012-01-12 08:04:46Z andrius 
;
_cod_original_sg_symbol_H-M 'C 2/m'
_cod_database_code 4506824

loop_
_symmetry_equiv_pos_as_xyz
'x, y, z'
'-x, y, -z'
'x+1/2, y+1/2, z'
'-x+1/2, y+1/2, -z'
'-x, -y, -z'
'x, -y, z'
'-x+1/2, -y+1/2, -z'
'x+1/2, -y+1/2, z'

loop_
_atom_site_label
_atom_site_type_symbol
_atom_site_fract_x
_atom_site_fract_y
_atom_site_fract_z
_atom_site_U_iso_or_equiv
_atom_site_adp_type
_atom_site_occupancy
_atom_site_symmetry_multiplicity
_atom_site_calc_flag
_atom_site_refinement_flags
Pb1 Pb 0.59103(2) 0.0000 0.55861(4) 0.05035(18) Uani 1 2 d S
Pb2 Pb 1.01515(2) 0.0000 -0.31262(5) 0.05652(19) Uani 1 2 d S
Pb3 Pb 1.5000 0.24821(3) 0.5000 0.0763(2) Uani 1 2 d S
O1 O 0.5145(3) 0.0000 0.3749(8) 0.054(2) Uani 1 2 d S
O2 O 0.4816(4) 0.0000 0.1697(8) 0.058(2) Uani 1 2 d S
O3 O 0.9297(5) 0.0000 -0.4809(8) 0.070(3) Uani 1 2 d S
O4 O 0.8311(5) 0.0000 -0.5510(9) 0.072(3) Uani 1 2 d S
O5 O 1.0338(5) 0.0959(5) -0.1558(9) 0.117(3) Uani 1 1 d .
O6 O 1.0051(4) 0.1433(4) -0.3431(10) 0.096(3) Uani 1 1 d .
O7 O 1.4242(4) 0.1397(3) 0.4795(7) 0.081(2) Uani 1 1 d .
O8 O 1.3324(4) 0.0976(4) 0.4096(9) 0.096(3) Uani 1 1 d .
N1 N 0.6279(5) 0.0000 0.3547(9) 0.049(2) Uani 1 2 d S
N2 N 0.9179(6) 0.0000 -0.2446(12) 0.081(3) Uani 1 2 d SU
N3 N 1.0295(5) 0.2699(5) -0.2494(13) 0.112(4) Uani 1 1 d .
N4 N 1.3836(5) 0.2701(4) 0.4375(10) 0.083(3) Uani 1 1 d .
C1 C 0.5852(5) 0.0000 0.2457(11) 0.040(3) Uani 1 2 d S
C2 C 0.5996(5) 0.0000 0.1289(12) 0.041(3) Uani 1 2 d S
H2 H 0.5696 0.0000 0.0563 0.050 Uiso 1 2 calc SR
C3 C 0.6584(5) 0.0000 0.1176(11) 0.050(3) Uani 1 2 d S
C4 C 0.7013(6) 0.0000 0.2297(13) 0.054(3) Uani 1 2 d S
H4 H 0.7414 0.0000 0.2262 0.064 Uiso 1 2 calc SR
C5 C 0.6855(5) 0.0000 0.3415(12) 0.050(3) Uani 1 2 d S
H5 H 0.7154 0.0000 0.4144 0.060 Uiso 1 2 calc SR
C6 C 0.5231(5) 0.0000 0.2618(12) 0.042(3) Uani 1 2 d S
C7 C 0.6727(6) 0.0000 -0.0148(13) 0.071(4) Uani 1 2 d S
H7A H 0.6542 -0.0399 -0.0598 0.085 Uiso 0.50 1 calc PR
H7B H 0.6542 0.0399 -0.0598 0.085 Uiso 0.50 1 calc PR
C8 C 0.7365(6) 0.0000 -0.0219(13) 0.077(5) Uani 1 2 d S
H8A H 0.7557 -0.0401 0.0212 0.092 Uiso 0.50 1 calc PR
H8B H 0.7557 0.0401 0.0212 0.092 Uiso 0.50 1 calc PR
C9 C 0.7439(7) 0.0000 -0.1556(14) 0.104(7) Uani 1 2 d S
H9A H 0.7236 0.0399 -0.1971 0.125 Uiso 0.50 1 calc PR
H9B H 0.7236 -0.0399 -0.1971 0.125 Uiso 0.50 1 calc PR
C10 C 0.8692(6) 0.0000 -0.3314(13) 0.063(3) Uani 1 2 d SU
C11 C 0.8152(7) 0.0000 -0.3011(15) 0.074(3) Uani 1 2 d SU
H11 H 0.7819 0.0000 -0.3669 0.089 Uiso 1 2 calc SR
C12 C 0.8063(7) 0.0000 -0.1791(16) 0.085(4) Uani 1 2 d SU
C13 C 0.8587(9) 0.0000 -0.0873(19) 0.103(4) Uani 1 2 d SU
H13 H 0.8567 0.0000 -0.0020 0.123 Uiso 1 2 calc SR
C14 C 0.9148(8) 0.0000 -0.1209(17) 0.096(4) Uani 1 2 d SU
H14 H 0.9494 0.0000 -0.0583 0.115 Uiso 1 2 calc SR
C15 C 0.8759(7) 0.0000 -0.4669(12) 0.056(3) Uani 1 2 d S
C16 C 1.0422(6) 0.2143(6) -0.1685(17) 0.097(5) Uani 1 1 d .
C17 C 1.0648(6) 0.2231(7) -0.0449(16) 0.098(4) Uani 1 1 d .
H17 H 1.0718 0.1850 0.0076 0.118 Uiso 1 1 calc R
C18 C 1.0783(6) 0.2889(10) 0.0083(18) 0.115(6) Uani 1 1 d .
C19 C 1.0624(7) 0.3421(7) -0.082(2) 0.115(6) Uani 1 1 d .
H19 H 1.0678 0.3870 -0.0543 0.138 Uiso 1 1 calc R
C20 C 1.0407(7) 0.3318(7) -0.2017(19) 0.115(5) Uani 1 1 d .
H20 H 1.0326 0.3692 -0.2557 0.138 Uiso 1 1 calc R
C21 C 1.0262(6) 0.1460(7) -0.2272(16) 0.090(4) Uani 1 1 d .
C22 C 1.1026(6) 0.2974(9) 0.1443(19) 0.136(6) Uani 1 1 d .
H22A H 1.0867 0.2623 0.1914 0.164 Uiso 1 1 calc R
H22B H 1.0910 0.3415 0.1721 0.164 Uiso 1 1 calc R
C23 C 1.1710(7) 0.2923(10) 0.1713(19) 0.137(6) Uani 1 1 d .
H23A H 1.1829 0.2475 0.1470 0.164 Uiso 1 1 calc R
H23B H 1.1870 0.3262 0.1220 0.164 Uiso 1 1 calc R
C24 C 1.1934(8) 0.3030(8) 0.301(2) 0.135(6) Uani 1 1 d .
H24A H 1.1722 0.2733 0.3479 0.162 Uiso 1 1 calc R
H24B H 1.1846 0.3497 0.3206 0.162 Uiso 1 1 calc R
C25 C 1.3446(6) 0.2167(5) 0.4072(12) 0.086(4) Uani 1 1 d .
C26 C 1.2835(6) 0.2238(6) 0.3622(16) 0.117(6) Uani 1 1 d .
H26 H 1.2592 0.1857 0.3428 0.141 Uiso 1 1 calc R
C27 C 1.2591(8) 0.2911(8) 0.3465(18) 0.133(6) Uani 1 1 d .
C28 C 1.3013(7) 0.3445(6) 0.3739(17) 0.122(5) Uani 1 1 d .
H28 H 1.2883 0.3894 0.3614 0.147 Uiso 1 1 calc R
C29 C 1.3601(6) 0.3323(6) 0.4181(14) 0.099(4) Uani 1 1 d .
H29 H 1.3855 0.3696 0.4358 0.119 Uiso 1 1 calc R
C30 C 1.3686(6) 0.1464(6) 0.4327(11) 0.078(3) Uani 1 1 d .

loop_
_atom_site_aniso_label
_atom_site_aniso_U_11
_atom_site_aniso_U_22
_atom_site_aniso_U_33
_atom_site_aniso_U_23
_atom_site_aniso_U_13
_atom_site_aniso_U_12
Pb1 0.0480(3) 0.0489(3) 0.0507(3) 0.000 0.0021(2) 0.000
Pb2 0.0577(3) 0.0604(3) 0.0538(3) 0.000 0.0168(2) 0.000
Pb3 0.0631(4) 0.0437(3) 0.1093(5) 0.000 -0.0120(3) 0.000
O1 0.036(5) 0.074(6) 0.053(5) 0.000 0.009(4) 0.000
O2 0.042(5) 0.082(6) 0.047(5) 0.000 0.004(4) 0.000
O3 0.083(8) 0.081(7) 0.048(5) 0.000 0.014(5) 0.000
O4 0.070(7) 0.084(7) 0.058(6) 0.000 0.002(5) 0.000
O5 0.182(11) 0.059(5) 0.117(7) -0.015(5) 0.049(7) -0.026(6)
O6 0.087(6) 0.052(5) 0.144(8) -0.015(5) 0.012(6) -0.012(4)
O7 0.103(6) 0.045(4) 0.088(5) 0.006(3) 0.005(4) 0.010(4)
O8 0.097(6) 0.048(4) 0.140(8) 0.008(4) 0.017(5) 0.004(4)
N1 0.054(7) 0.041(5) 0.052(6) 0.000 0.011(5) 0.000
N2 0.071(5) 0.112(6) 0.063(5) 0.000 0.021(4) 0.000
N3 0.114(9) 0.059(6) 0.177(12) -0.039(7) 0.066(9) -0.020(6)
N4 0.085(7) 0.048(5) 0.113(8) -0.005(5) 0.012(6) 0.000(5)
C1 0.039(6) 0.029(5) 0.050(7) 0.000 0.007(5) 0.000
C2 0.024(6) 0.043(6) 0.062(7) 0.000 0.020(5) 0.000
C3 0.048(8) 0.048(7) 0.051(7) 0.000 0.004(6) 0.000
C4 0.038(7) 0.054(8) 0.066(8) 0.000 0.007(6) 0.000
C5 0.040(7) 0.057(8) 0.051(7) 0.000 0.005(5) 0.000
C6 0.026(6) 0.039(6) 0.060(8) 0.000 0.009(5) 0.000
C7 0.042(8) 0.111(13) 0.067(9) 0.000 0.028(7) 0.000
C8 0.051(9) 0.118(14) 0.062(9) 0.000 0.015(7) 0.000
C9 0.067(11) 0.20(2) 0.056(9) 0.000 0.032(8) 0.000
C10 0.056(5) 0.080(6) 0.052(5) 0.000 0.008(4) 0.000
C11 0.062(6) 0.096(6) 0.065(5) 0.000 0.016(5) 0.000
C12 0.067(6) 0.115(6) 0.074(6) 0.000 0.019(5) 0.000
C13 0.084(6) 0.139(7) 0.086(6) 0.000 0.021(5) 0.000
C14 0.081(6) 0.135(7) 0.075(6) 0.000 0.025(5) 0.000
C15 0.080(11) 0.038(7) 0.048(7) 0.000 0.012(7) 0.000
C16 0.078(8) 0.046(7) 0.181(15) -0.024(8) 0.056(10) -0.018(6)
C17 0.101(10) 0.066(8) 0.134(12) -0.036(8) 0.037(9) -0.015(7)
C18 0.055(7) 0.138(14) 0.160(15) -0.079(13) 0.045(9) -0.022(9)
C19 0.094(11) 0.057(8) 0.202(19) -0.019(11) 0.051(12) -0.006(7)
C20 0.128(13) 0.064(9) 0.168(16) -0.041(9) 0.067(12) -0.020(8)
C21 0.077(8) 0.069(8) 0.127(12) -0.038(8) 0.030(8) -0.020(7)
C22 0.079(10) 0.127(14) 0.206(19) -0.065(13) 0.038(11) -0.010(9)
C23 0.098(12) 0.141(16) 0.162(17) -0.034(13) 0.004(11) -0.006(11)
C24 0.109(13) 0.098(11) 0.181(17) -0.018(12) -0.009(11) -0.003(10)
C25 0.094(9) 0.035(5) 0.123(10) -0.003(6) 0.007(7) 0.012(6)
C26 0.096(10) 0.047(6) 0.181(15) -0.018(8) -0.039(9) 0.011(7)
C27 0.115(12) 0.090(11) 0.172(16) -0.013(10) -0.024(11) 0.021(10)
C28 0.096(10) 0.047(7) 0.204(16) 0.001(8) -0.013(10) 0.008(7)
C29 0.092(9) 0.044(6) 0.157(12) -0.002(7) 0.015(8) 0.016(6)
C30 0.099(9) 0.054(7) 0.075(7) -0.005(5) 0.003(6) 0.009(6)

loop_
_atom_type_symbol
_atom_type_description
_atom_type_scat_dispersion_real
_atom_type_scat_dispersion_imag
_atom_type_scat_source
C C 0.0033 0.0016 'International Tables Vol C Tables 4.2.6.8 and 6.1.1.4'
H H 0.0000 0.0000 'International Tables Vol C Tables 4.2.6.8 and 6.1.1.4'
N N 0.0061 0.0033 'International Tables Vol C Tables 4.2.6.8 and 6.1.1.4'
O O 0.0106 0.0060 'International Tables Vol C Tables 4.2.6.8 and 6.1.1.4'
Pb Pb -3.3944 10.1111 'International Tables Vol C Tables 4.2.6.8 and 6.1.1.4'

loop_
_geom_angle_atom_site_label_1
_geom_angle_atom_site_label_2
_geom_angle_atom_site_label_3
_geom_angle
_geom_angle_site_symmetry_1
_geom_angle_site_symmetry_3
O1 Pb1 N1 66.1(3) . .
O1 Pb1 O8 118.8(2) . 2_756
N1 Pb1 O8 76.8(3) . 2_756
O1 Pb1 O8 118.8(2) . 5_756
N1 Pb1 O8 76.8(3) . 5_756
O8 Pb1 O8 96.0(4) 2_756 5_756
O1 Pb1 O1 70.4(3) . 5_656
N1 Pb1 O1 136.4(3) . 5_656
O8 Pb1 O1 126.8(2) 2_756 5_656
O8 Pb1 O1 126.8(2) 5_756 5_656
O1 Pb1 O7 80.02(16) . 5_756
N1 Pb1 O7 85.76(17) . 5_756
O8 Pb1 O7 144.4(3) 2_756 5_756
O8 Pb1 O7 49.4(2) 5_756 5_756
O1 Pb1 O7 86.88(19) 5_656 5_756
O1 Pb1 O7 80.02(16) . 2_756
N1 Pb1 O7 85.76(17) . 2_756
O8 Pb1 O7 49.4(2) 2_756 2_756
O8 Pb1 O7 144.4(3) 5_756 2_756
O1 Pb1 O7 86.88(19) 5_656 2_756
O7 Pb1 O7 160.0(3) 5_756 2_756
O3 Pb2 N2 64.9(4) . .
O3 Pb2 O5 120.9(3) . .
N2 Pb2 O5 80.8(3) . .
O3 Pb2 O5 120.9(3) . 6
N2 Pb2 O5 80.8(3) . 6
O5 Pb2 O5 97.2(5) . 6
O3 Pb2 O3 80.2(4) . 5_754
N2 Pb2 O3 145.1(4) . 5_754
O5 Pb2 O3 119.9(3) . 5_754
O5 Pb2 O3 119.9(3) 6 5_754
O3 Pb2 O6 82.94(19) . 6
N2 Pb2 O6 88.74(18) . 6
O5 Pb2 O6 145.2(4) . 6
O5 Pb2 O6 48.2(3) 6 6
O3 Pb2 O6 86.9(2) 5_754 6
O3 Pb2 O6 82.94(19) . .
N2 Pb2 O6 88.74(18) . .
O5 Pb2 O6 48.2(3) . .
O5 Pb2 O6 145.2(4) 6 .
O3 Pb2 O6 86.9(2) 5_754 .
O6 Pb2 O6 165.4(4) 6 .
N4 Pb3 N4 161.4(4) . 2_856
N4 Pb3 N3 108.1(3) . 8_556
N4 Pb3 N3 74.5(3) 2_856 8_556
N4 Pb3 N3 74.5(3) . 7_755
N4 Pb3 N3 108.1(3) 2_856 7_755
N3 Pb3 N3 164.7(5) 8_556 7_755
N4 Pb3 O6 86.8(3) . 8_556
N4 Pb3 O6 78.6(3) 2_856 8_556
N3 Pb3 O6 60.2(3) 8_556 8_556
N3 Pb3 O6 135.0(3) 7_755 8_556
N4 Pb3 O6 78.6(3) . 7_755
N4 Pb3 O6 86.8(3) 2_856 7_755
N3 Pb3 O6 135.0(3) 8_556 7_755
N3 Pb3 O6 60.2(3) 7_755 7_755
O6 Pb3 O6 76.3(4) 8_556 7_755
N4 Pb3 O7 60.8(3) . .
N4 Pb3 O7 137.7(3) 2_856 .
N3 Pb3 O7 90.2(3) 8_556 .
N3 Pb3 O7 77.8(3) 7_755 .
O6 Pb3 O7 127.5(3) 8_556 .
O6 Pb3 O7 128.1(3) 7_755 .
N4 Pb3 O7 137.7(3) . 2_856
N4 Pb3 O7 60.8(3) 2_856 2_856
N3 Pb3 O7 77.8(3) 8_556 2_856
N3 Pb3 O7 90.2(3) 7_755 2_856
O6 Pb3 O7 128.1(3) 8_556 2_856
O6 Pb3 O7 127.5(3) 7_755 2_856
O7 Pb3 O7 77.6(3) . 2_856
C6 O1 Pb1 124.5(7) . .
C6 O1 Pb1 125.9(7) . 5_656
Pb1 O1 Pb1 109.6(3) . 5_656
C15 O3 Pb2 125.2(8) . .
C15 O3 Pb2 135.0(8) . 5_754
Pb2 O3 Pb2 99.8(4) . 5_754
C21 O5 Pb2 101.1(8) . .
C21 O6 Pb3 123.5(8) . 7_755
C21 O6 Pb2 85.4(8) . .
Pb3 O6 Pb2 147.6(4) 7_755 .
C30 O7 Pb3 121.4(7) . .
C30 O7 Pb1 87.5(6) . 5_756
Pb3 O7 Pb1 147.0(3) . 5_756
C30 O8 Pb1 97.5(7) . 5_756
C5 N1 C1 116.9(10) . .
C5 N1 Pb1 127.1(8) . .
C1 N1 Pb1 116.1(8) . .
C10 N2 C14 119.8(14) . .
C10 N2 Pb2 118.5(10) . .
C14 N2 Pb2 121.7(11) . .
C20 N3 C16 118.5(15) . .
C20 N3 Pb3 120.3(12) . 7_755
C16 N3 Pb3 120.5(9) . 7_755
C29 N4 C25 115.9(11) . .
C29 N4 Pb3 122.8(8) . .
C25 N4 Pb3 120.8(7) . .
C2 C1 N1 121.6(10) . .
C2 C1 C6 122.3(10) . .
N1 C1 C6 116.1(10) . .
C1 C2 C3 120.6(11) . .
C1 C2 H2 119.7 . .
C3 C2 H2 119.7 . .
C2 C3 C4 117.0(12) . .
C2 C3 C7 119.0(10) . .
C4 C3 C7 124.0(11) . .
C5 C4 C3 120.7(12) . .
C5 C4 H4 119.6 . .
C3 C4 H4 119.6 . .
C4 C5 N1 123.2(11) . .
C4 C5 H5 118.4 . .
N1 C5 H5 118.4 . .
O2 C6 O1 121.8(10) . .
O2 C6 C1 120.9(11) . .
O1 C6 C1 117.3(10) . .
C8 C7 C3 117.0(12) . .
C8 C7 H7A 108.1 . .
C3 C7 H7A 108.1 . .
C8 C7 H7B 108.1 . .
C3 C7 H7B 108.1 . .
H7A C7 H7B 107.3 . .
C7 C8 C9 111.2(12) . .
C7 C8 H8A 109.4 . .
C9 C8 H8A 109.4 . .
C7 C8 H8B 109.4 . .
C9 C8 H8B 109.4 . .
H8A C8 H8B 108.0 . .
C8 C9 C12 117.8(13) . .
C8 C9 H9A 107.9 . .
C12 C9 H9A 107.9 . .
C8 C9 H9B 107.9 . .
C12 C9 H9B 107.9 . .
H9A C9 H9B 107.2 . .
N2 C10 C11 121.5(13) . .
N2 C10 C15 117.1(13) . .
C11 C10 C15 121.4(13) . .
C10 C11 C12 124.0(15) . .
C10 C11 H11 118.0 . .
C12 C11 H11 118.0 . .
C11 C12 C13 113.8(16) . .
C11 C12 C9 119.7(15) . .
C13 C12 C9 126.5(16) . .
C12 C13 C14 121.3(18) . .
C12 C13 H13 119.3 . .
C14 C13 H13 119.3 . .
N2 C14 C13 119.5(17) . .
N2 C14 H14 120.2 . .
C13 C14 H14 120.2 . .
O4 C15 O3 126.9(13) . .
O4 C15 C10 118.9(14) . .
O3 C15 C10 114.2(12) . .
C17 C16 N3 120.9(12) . .
C17 C16 C21 123.2(14) . .
N3 C16 C21 115.8(15) . .
C16 C17 C18 121.8(16) . .
C16 C17 H17 119.1 . .
C18 C17 H17 119.1 . .
C17 C18 C19 112.5(15) . .
C17 C18 C22 120.8(19) . .
C19 C18 C22 126.6(17) . .
C20 C19 C18 124.0(15) . .
C20 C19 H19 118.0 . .
C18 C19 H19 118.0 . .
C19 C20 N3 122.2(17) . .
C19 C20 H20 118.9 . .
N3 C20 H20 118.9 . .
O5 C21 O6 124.5(11) . .
O5 C21 C16 117.2(14) . .
O6 C21 C16 118.3(14) . .
C18 C22 C23 110.1(14) . .
C18 C22 H22A 109.6 . .
C23 C22 H22A 109.6 . .
C18 C22 H22B 109.6 . .
C23 C22 H22B 109.6 . .
H22A C22 H22B 108.1 . .
C24 C23 C22 109.2(17) . .
C24 C23 H23A 109.8 . .
C22 C23 H23A 109.8 . .
C24 C23 H23B 109.8 . .
C22 C23 H23B 109.8 . .
H23A C23 H23B 108.3 . .
C23 C24 C27 116.2(17) . .
C23 C24 H24A 108.2 . .
C27 C24 H24A 108.2 . .
C23 C24 H24B 108.2 . .
C27 C24 H24B 108.2 . .
H24A C24 H24B 107.4 . .
N4 C25 C26 124.6(10) . .
N4 C25 C30 117.5(11) . .
C26 C25 C30 117.8(11) . .
C25 C26 C27 118.4(13) . .
C25 C26 H26 120.8 . .
C27 C26 H26 120.8 . .
C28 C27 C26 114.9(14) . .
C28 C27 C24 123.5(14) . .
C26 C27 C24 121.6(15) . .
C29 C28 C27 122.2(12) . .
C29 C28 H28 118.9 . .
C27 C28 H28 118.9 . .
N4 C29 C28 123.9(12) . .
N4 C29 H29 118.1 . .
C28 C29 H29 118.1 . .
O8 C30 O7 124.5(10) . .
O8 C30 C25 117.4(11) . .
O7 C30 C25 118.0(11) . .

loop_
_geom_bond_atom_site_label_1
_geom_bond_atom_site_label_2
_geom_bond_distance
_geom_bond_site_symmetry_2
Pb1 O1 2.361(8) .
Pb1 N1 2.514(10) .
Pb1 O8 2.573(8) 2_756
Pb1 O8 2.573(8) 5_756
Pb1 O1 2.667(8) 5_656
Pb1 O7 2.778(7) 5_756
Pb1 O7 2.778(7) 2_756
Pb2 O3 2.381(10) .
Pb2 N2 2.491(13) .
Pb2 O5 2.503(8) .
Pb2 O5 2.503(8) 6
Pb2 O3 2.778(10) 5_754
Pb2 O6 2.829(8) 6
Pb2 O6 2.829(8) .
Pb3 N4 2.655(10) .
Pb3 N4 2.655(10) 2_856
Pb3 N3 2.669(14) 8_556
Pb3 N3 2.669(14) 7_755
Pb3 O6 2.703(9) 8_556
Pb3 O6 2.703(9) 7_755
Pb3 O7 2.728(8) .
Pb3 O7 2.728(8) 2_856
O1 C6 1.274(14) .
O1 Pb1 2.667(8) 5_656
O2 C6 1.226(13) .
O3 C15 1.277(17) .
O3 Pb2 2.778(10) 5_754
O4 C15 1.222(16) .
O5 C21 1.238(16) .
O6 C21 1.244(15) .
O6 Pb3 2.703(9) 7_755
O7 C30 1.280(14) .
O7 Pb1 2.778(7) 5_756
O8 C30 1.258(13) .
O8 Pb1 2.573(8) 5_756
N1 C5 1.360(16) .
N1 C1 1.367(14) .
N2 C10 1.302(17) .
N2 C14 1.35(2) .
N3 C20 1.320(16) .
N3 C16 1.388(19) .
N3 Pb3 2.669(14) 7_755
N4 C29 1.331(13) .
N4 C25 1.373(14) .
C1 C2 1.366(16) .
C1 C6 1.473(16) .
C2 C3 1.381(16) .
C2 H2 0.9300 .
C3 C4 1.392(16) .
C3 C7 1.529(18) .
C4 C5 1.328(18) .
C4 H4 0.9300 .
C5 H5 0.9300 .
C7 C8 1.483(19) .
C7 H7A 0.9700 .
C7 H7B 0.9700 .
C8 C9 1.49(2) .
C8 H8A 0.9700 .
C8 H8B 0.9700 .
C9 C12 1.51(2) .
C9 H9A 0.9700 .
C9 H9B 0.9700 .
C10 C11 1.35(2) .
C10 C15 1.499(19) .
C11 C12 1.37(2) .
C11 H11 0.9300 .
C12 C13 1.39(2) .
C13 C14 1.41(3) .
C13 H13 0.9300 .
C14 H14 0.9300 .
C16 C17 1.337(19) .
C16 C21 1.494(16) .
C17 C18 1.420(19) .
C17 H17 0.9300 .
C18 C19 1.42(2) .
C18 C22 1.47(2) .
C19 C20 1.30(2) .
C19 H19 0.9300 .
C20 H20 0.9300 .
C22 C23 1.54(2) .
C22 H22A 0.9700 .
C22 H22B 0.9700 .
C23 C24 1.40(2) .
C23 H23A 0.9700 .
C23 H23B 0.9700 .
C24 C27 1.51(2) .
C24 H24A 0.9700 .
C24 H24B 0.9700 .
C25 C26 1.393(18) .
C25 C30 1.488(14) .
C26 C27 1.429(19) .
C26 H26 0.9300 .
C27 C28 1.41(2) .
C28 C29 1.358(18) .
C28 H28 0.9300 .
C29 H29 0.9300 .

loop_
_geom_torsion_atom_site_label_1
_geom_torsion_atom_site_label_2
_geom_torsion_atom_site_label_3
_geom_torsion_atom_site_label_4
_geom_torsion
_geom_torsion_site_symmetry_1
_geom_torsion_site_symmetry_4
N1 Pb1 O1 C6 0.0 . .
O8 Pb1 O1 C6 58.0(2) 2_756 .
O8 Pb1 O1 C6 -58.0(2) 5_756 .
O1 Pb1 O1 C6 180.0 5_656 .
O7 Pb1 O1 C6 -89.77(18) 5_756 .
O7 Pb1 O1 C6 89.77(18) 2_756 .
N1 Pb1 O1 Pb1 180.0 . 5_656
O8 Pb1 O1 Pb1 -122.0(2) 2_756 5_656
O8 Pb1 O1 Pb1 122.0(2) 5_756 5_656
O1 Pb1 O1 Pb1 0.0 5_656 5_656
O7 Pb1 O1 Pb1 90.23(18) 5_756 5_656
O7 Pb1 O1 Pb1 -90.23(18) 2_756 5_656
N2 Pb2 O3 C15 0.000(1) . .
O5 Pb2 O3 C15 -60.9(3) . .
O5 Pb2 O3 C15 60.9(3) 6 .
O3 Pb2 O3 C15 180.000(2) 5_754 .
O6 Pb2 O3 C15 91.9(2) 6 .
O6 Pb2 O3 C15 -91.9(2) . .
N2 Pb2 O3 Pb2 180.0 . 5_754
O5 Pb2 O3 Pb2 119.1(3) . 5_754
O5 Pb2 O3 Pb2 -119.1(3) 6 5_754
O3 Pb2 O3 Pb2 0.0 5_754 5_754
O6 Pb2 O3 Pb2 -88.1(2) 6 5_754
O6 Pb2 O3 Pb2 88.1(2) . 5_754
O3 Pb2 O5 C21 -48.2(10) . .
N2 Pb2 O5 C21 -101.5(9) . .
O5 Pb2 O5 C21 179.1(7) 6 .
O3 Pb2 O5 C21 48.4(10) 5_754 .
O6 Pb2 O5 C21 -175.7(7) 6 .
O6 Pb2 O5 C21 -4.9(8) . .
O3 Pb2 O6 C21 148.5(8) . .
N2 Pb2 O6 C21 83.6(8) . .
O5 Pb2 O6 C21 4.8(8) . .
O5 Pb2 O6 C21 11.7(11) 6 .
O3 Pb2 O6 C21 -131.0(8) 5_754 .
O6 Pb2 O6 C21 163.7(12) 6 .
O3 Pb2 O6 Pb3 -56.2(6) . 7_755
N2 Pb2 O6 Pb3 -121.1(7) . 7_755
O5 Pb2 O6 Pb3 160.1(8) . 7_755
O5 Pb2 O6 Pb3 167.0(6) 6 7_755
O3 Pb2 O6 Pb3 24.3(6) 5_754 7_755
O6 Pb2 O6 Pb3 -41.0(19) 6 7_755
N4 Pb3 O7 C30 9.9(8) . .
N4 Pb3 O7 C30 -172.6(8) 2_856 .
N3 Pb3 O7 C30 120.6(9) 8_556 .
N3 Pb3 O7 C30 -69.0(9) 7_755 .
O6 Pb3 O7 C30 69.3(9) 8_556 .
O6 Pb3 O7 C30 -33.6(10) 7_755 .
O7 Pb3 O7 C30 -161.9(10) 2_856 .
N4 Pb3 O7 Pb1 157.8(7) . 5_756
N4 Pb3 O7 Pb1 -24.6(8) 2_856 5_756
N3 Pb3 O7 Pb1 -91.4(6) 8_556 5_756
N3 Pb3 O7 Pb1 79.0(6) 7_755 5_756
O6 Pb3 O7 Pb1 -142.8(5) 8_556 5_756
O6 Pb3 O7 Pb1 114.3(5) 7_755 5_756
O7 Pb3 O7 Pb1 -13.9(3) 2_856 5_756
O1 Pb1 N1 C5 180.000(1) . .
O8 Pb1 N1 C5 49.7(2) 2_756 .
O8 Pb1 N1 C5 -49.7(2) 5_756 .
O1 Pb1 N1 C5 180.000(1) 5_656 .
O7 Pb1 N1 C5 -99.04(17) 5_756 .
O7 Pb1 N1 C5 99.04(17) 2_756 .
O1 Pb1 N1 C1 0.0 . .
O8 Pb1 N1 C1 -130.3(2) 2_756 .
O8 Pb1 N1 C1 130.3(2) 5_756 .
O1 Pb1 N1 C1 0.0 5_656 .
O7 Pb1 N1 C1 80.96(17) 5_756 .
O7 Pb1 N1 C1 -80.96(17) 2_756 .
O3 Pb2 N2 C10 0.000(1) . .
O5 Pb2 N2 C10 130.6(2) . .
O5 Pb2 N2 C10 -130.6(2) 6 .
O3 Pb2 N2 C10 0.000(1) 5_754 .
O6 Pb2 N2 C10 -82.8(2) 6 .
O6 Pb2 N2 C10 82.8(2) . .
O3 Pb2 N2 C14 180.0 . .
O5 Pb2 N2 C14 -49.4(2) . .
O5 Pb2 N2 C14 49.4(2) 6 .
O3 Pb2 N2 C14 180.0 5_754 .
O6 Pb2 N2 C14 97.2(2) 6 .
O6 Pb2 N2 C14 -97.2(2) . .
N4 Pb3 N4 C29 3.8(10) 2_856 .
N3 Pb3 N4 C29 98.8(11) 8_556 .
N3 Pb3 N4 C29 -96.9(11) 7_755 .
O6 Pb3 N4 C29 41.7(11) 8_556 .
O6 Pb3 N4 C29 -35.0(10) 7_755 .
O7 Pb3 N4 C29 178.5(11) . .
O7 Pb3 N4 C29 -169.5(9) 2_856 .
N4 Pb3 N4 C25 175.1(10) 2_856 .
N3 Pb3 N4 C25 -89.8(10) 8_556 .
N3 Pb3 N4 C25 74.4(9) 7_755 .
O6 Pb3 N4 C25 -147.0(10) 8_556 .
O6 Pb3 N4 C25 136.3(10) 7_755 .
O7 Pb3 N4 C25 -10.1(9) . .
O7 Pb3 N4 C25 1.9(11) 2_856 .
C5 N1 C1 C2 0.000(1) . .
Pb1 N1 C1 C2 180.0 . .
C5 N1 C1 C6 180.0 . .
Pb1 N1 C1 C6 0.000(1) . .
N1 C1 C2 C3 0.000(1) . .
C6 C1 C2 C3 180.0 . .
C1 C2 C3 C4 0.0 . .
C1 C2 C3 C7 180.0 . .
C2 C3 C4 C5 0.000(1) . .
C7 C3 C4 C5 180.000(1) . .
C3 C4 C5 N1 0.000(1) . .
C1 N1 C5 C4 0.000(2) . .
Pb1 N1 C5 C4 180.000(1) . .
Pb1 O1 C6 O2 180.0 . .
Pb1 O1 C6 O2 0.000(1) 5_656 .
Pb1 O1 C6 C1 0.000(1) . .
Pb1 O1 C6 C1 180.0 5_656 .
C2 C1 C6 O2 0.000(1) . .
N1 C1 C6 O2 180.000(1) . .
C2 C1 C6 O1 180.0 . .
N1 C1 C6 O1 0.000(1) . .
C2 C3 C7 C8 180.0 . .
C4 C3 C7 C8 0.0 . .
C3 C7 C8 C9 180.0 . .
C7 C8 C9 C12 180.0 . .
C14 N2 C10 C11 0.000(2) . .
Pb2 N2 C10 C11 180.000(1) . .
C14 N2 C10 C15 180.000(1) . .
Pb2 N2 C10 C15 0.000(1) . .
N2 C10 C11 C12 0.000(2) . .
C15 C10 C11 C12 180.000(2) . .
C10 C11 C12 C13 0.000(2) . .
C10 C11 C12 C9 180.000(1) . .
C8 C9 C12 C11 180.000(1) . .
C8 C9 C12 C13 0.000(1) . .
C11 C12 C13 C14 0.000(1) . .
C9 C12 C13 C14 180.0 . .
C10 N2 C14 C13 0.000(1) . .
Pb2 N2 C14 C13 180.0 . .
C12 C13 C14 N2 0.000(1) . .
Pb2 O3 C15 O4 180.000(2) . .
Pb2 O3 C15 O4 0.000(3) 5_754 .
Pb2 O3 C15 C10 0.000(2) . .
Pb2 O3 C15 C10 180.000(1) 5_754 .
N2 C10 C15 O4 180.000(2) . .
C11 C10 C15 O4 0.000(2) . .
N2 C10 C15 O3 0.000(2) . .
C11 C10 C15 O3 180.000(1) . .
C20 N3 C16 C17 0(2) . .
Pb3 N3 C16 C17 170.8(10) 7_755 .
C20 N3 C16 C21 177.5(12) . .
Pb3 N3 C16 C21 -12.2(14) 7_755 .
N3 C16 C17 C18 -2(2) . .
C21 C16 C17 C18 -178.6(11) . .
C16 C17 C18 C19 3(2) . .
C16 C17 C18 C22 179.5(13) . .
C17 C18 C19 C20 -3(2) . .
C22 C18 C19 C20 -179.6(15) . .
C18 C19 C20 N3 2(3) . .
C16 N3 C20 C19 -1(2) . .
Pb3 N3 C20 C19 -171.0(12) 7_755 .
Pb2 O5 C21 O6 10.2(16) . .
Pb2 O5 C21 C16 -171.3(9) . .
Pb3 O6 C21 O5 -173.3(10) 7_755 .
Pb2 O6 C21 O5 -8.8(14) . .
Pb3 O6 C21 C16 8.2(16) 7_755 .
Pb2 O6 C21 C16 172.6(11) . .
C17 C16 C21 O5 1(2) . .
N3 C16 C21 O5 -175.9(12) . .
C17 C16 C21 O6 179.7(13) . .
N3 C16 C21 O6 2.7(18) . .
C17 C18 C22 C23 87.9(18) . .
C19 C18 C22 C23 -96.1(18) . .
C18 C22 C23 C24 177.8(16) . .
C22 C23 C24 C27 172.6(15) . .
C29 N4 C25 C26 -2(2) . .
Pb3 N4 C25 C26 -173.8(12) . .
C29 N4 C25 C30 -177.4(12) . .
Pb3 N4 C25 C30 10.7(15) . .
N4 C25 C26 C27 0(3) . .
C30 C25 C26 C27 175.3(15) . .
C25 C26 C27 C28 3(3) . .
C25 C26 C27 C24 -178.9(18) . .
C23 C24 C27 C28 103(2) . .
C23 C24 C27 C26 -75(2) . .
C26 C27 C28 C29 -3(3) . .
C24 C27 C28 C29 178.4(18) . .
C25 N4 C29 C28 1(2) . .
Pb3 N4 C29 C28 173.2(13) . .
C27 C28 C29 N4 1(3) . .
Pb1 O8 C30 O7 -10.7(14) 5_756 .
Pb1 O8 C30 C25 171.1(10) 5_756 .
Pb3 O7 C30 O8 173.0(9) . .
Pb1 O7 C30 O8 9.8(13) 5_756 .
Pb3 O7 C30 C25 -8.9(15) . .
Pb1 O7 C30 C25 -172.0(10) 5_756 .
N4 C25 C30 O8 177.2(11) . .
C26 C25 C30 O8 1(2) . .
N4 C25 C30 O7 -1.1(18) . .
C26 C25 C30 O7 -176.9(13) . .

loop_
_platon_squeeze_void_nr
_platon_squeeze_void_average_x
_platon_squeeze_void_average_y
_platon_squeeze_void_average_z
_platon_squeeze_void_volume
_platon_squeeze_void_count_electrons
_platon_squeeze_void_content
1 0.250 0.250 0.000 117 16 ' '
2 0.750 0.250 0.000 117 16 ' '
3 0.250 0.750 0.000 116 15 ' '
4 0.750 0.750 0.000 116 15 ' '
5 0.135 0.145 0.265 18 3 ' '
6 0.635 0.355 0.265 17 3 ' '
7 0.635 0.645 0.265 18 3 ' '
8 0.135 0.855 0.265 17 3 ' '
9 0.865 0.145 0.735 17 3 ' '
10 0.365 0.355 0.735 17 3 ' '
11 0.365 0.645 0.735 17 3 ' '
12 0.865 0.855 0.735 17 3 ' '
